data_7215294
loop_
_publ_author_name
'Takashima, Yohei'
'Furukawa, Shuhei'
'Kitagawa, Susumu'

_publ_section_title
;
 Control of the charge-transfer interaction between a flexible porous
 coordination host and aromatic guests by framework isomerism
;
_journal_issue 10
_journal_name_full CrystEngComm
_journal_page_first 3360
_journal_paper_doi 10.1039/c1ce05201b
_journal_volume 13
_journal_year 2011
_chemical_formula_sum 'C30 H14 N4 O8 S Zn'
_chemical_formula_weight 655.88
_chemical_name_systematic
;
?
;
_space_group_IT_number 14
_symmetry_cell_setting monoclinic
_symmetry_Int_Tables_number 14
_symmetry_space_group_name_Hall '-P 2yab'
_symmetry_space_group_name_H-M 'P 1 21/a 1'
_atom_sites_solution_hydrogens geom
_atom_sites_solution_primary direct
_atom_sites_solution_secondary difmap
_audit_creation_date 2010-05-10T20:39:54-00:00
_audit_creation_method 'WinGX routine CIF_UPDATE'
_cell_angle_alpha 90.000(5)
_cell_angle_beta 91.890(5)
_cell_angle_gamma 90.000(5)
_cell_formula_units_Z 4
_cell_length_a 17.615(5)
_cell_length_b 16.644(5)
_cell_length_c 19.660(5)
_cell_measurement_temperature 223(2)
_cell_volume 5761(3)
_computing_cell_refinement 'CrystalClear (Rigaku Inc., 2008)'
_computing_data_collection 'CrystalClear (Rigaku Inc., 2008)'
_computing_data_reduction 'CrystalClear (Rigaku Inc., 2008)'
_computing_structure_refinement 'SHELXL-97 (Sheldrick, 1997)'
_computing_structure_solution SIR92
_diffrn_ambient_temperature 223(2)
_diffrn_detector_area_resol_mean 28.5714
_diffrn_measured_fraction_theta_full 0.98
_diffrn_measured_fraction_theta_max 0.98
_diffrn_measurement_device_type Saturn724+
_diffrn_measurement_method \w
_diffrn_radiation_monochromator confocal
_diffrn_radiation_type 'Mo K\a'
_diffrn_radiation_wavelength 0.71073
_diffrn_reflns_av_R_equivalents 0.1213
_diffrn_reflns_av_unetI/netI 0.102
_diffrn_reflns_limit_h_max 21
_diffrn_reflns_limit_h_min -23
_diffrn_reflns_limit_k_max 21
_diffrn_reflns_limit_k_min -21
_diffrn_reflns_limit_l_max 25
_diffrn_reflns_limit_l_min -25
_diffrn_reflns_number 60561
_diffrn_reflns_theta_full 27.83
_diffrn_reflns_theta_max 27.83
_diffrn_reflns_theta_min 3.06
_exptl_absorpt_coefficient_mu 0.492
_exptl_absorpt_correction_T_max 1.0000
_exptl_absorpt_correction_T_min 0.7975
_exptl_absorpt_correction_type multi-scan
_exptl_absorpt_process_details 'Jacobson, R. (1998) Private communication'
_exptl_crystal_colour Colorless
_exptl_crystal_density_diffrn 0.756
_exptl_crystal_density_method 'not measured'
_exptl_crystal_description Prism
_exptl_crystal_F_000 1328
_exptl_crystal_size_max 0.2
_exptl_crystal_size_mid 0.05
_exptl_crystal_size_min 0.05
_platon_squeeze_details
;
;
_refine_diff_density_max 0.91
_refine_diff_density_min -0.753
_refine_diff_density_rms 0.082
_refine_ls_extinction_method none
_refine_ls_goodness_of_fit_ref 0.88
_refine_ls_hydrogen_treatment constr
_refine_ls_matrix_type full
_refine_ls_number_parameters 397
_refine_ls_number_reflns 13398
_refine_ls_number_restraints 0
_refine_ls_restrained_S_all 0.88
_refine_ls_R_factor_all 0.0887
_refine_ls_R_factor_gt 0.0643
_refine_ls_shift/su_max 0.021
_refine_ls_shift/su_mean 0.003
_refine_ls_structure_factor_coef Fsqd
_refine_ls_weighting_details 'calc w=1/[\s^2^(Fo^2^)+(0.0935P)^2^+0.0000P] where P=(Fo^2^+2Fc^2^)/3'
_refine_ls_weighting_scheme calc
_refine_ls_wR_factor_gt 0.1819
_refine_ls_wR_factor_ref 0.1911
_reflns_number_gt 7775
_reflns_number_total 13398
_reflns_threshold_expression >2sigma(I)
_cod_data_source_file c1ce05201b.txt
_cod_data_source_block zn_s_ndi_nocid
_cod_depositor_comments
;
The following automatic conversions were performed:

'_exptl_absorpt_correction_type' value 'Multi-scan' changed to
'multi-scan' according to
/usr/data/users/saulius/automatic-downloads/retrospective/RSC/lib/dictionaries/cif_core.dic
dictionary named 'cif_core.dic' version 2.4.2 from 2011-04-26.

Automatic conversion script
Id: cif_fix_values 2281 2013-09-26 08:29:07Z andrius 
;
_cod_database_code 7215294

loop_
_symmetry_equiv_pos_as_xyz
'x, y, z'
'-x+1/2, y+1/2, -z'
'-x, -y, -z'
'x-1/2, -y-1/2, z'

loop_
_atom_site_label
_atom_site_type_symbol
_atom_site_fract_x
_atom_site_fract_y
_atom_site_fract_z
_atom_site_U_iso_or_equiv
_atom_site_adp_type
_atom_site_occupancy
_atom_site_symmetry_multiplicity
_atom_site_calc_flag
_atom_site_refinement_flags
Zn1 Zn 0.060721(19) 0.10596(2) 0.489980(15) 0.03820(12) Uani 1 1 d .
S1 S 0.30547(5) 0.28426(5) 0.48659(4) 0.0490(2) Uani 1 1 d .
O3 O 0.10250(13) -0.00675(14) 0.48907(11) 0.0509(5) Uani 1 1 d .
O4 O -0.05201(11) 0.12495(13) 0.48626(10) 0.0443(5) Uani 1 1 d .
O1 O 0.19344(18) 0.15273(19) 0.48820(13) 0.0734(8) Uani 1 1 d .
C5 C 0.18325(17) -0.11567(18) 0.50340(14) 0.0385(6) Uani 1 1 d .
O5 O 0.08395(18) -0.03403(17) 0.16839(12) 0.0747(8) Uani 1 1 d .
O7 O 0.11211(18) -0.03178(18) 0.81332(12) 0.0771(8) Uani 1 1 d .
O2 O 0.09132(16) 0.22616(17) 0.49181(12) 0.0682(8) Uani 1 1 d .
N4 N 0.06878(16) 0.09881(16) 0.59876(13) 0.0480(6) Uani 1 1 d .
N2 N 0.07558(19) 0.10078(18) 0.16828(13) 0.0574(8) Uani 1 1 d .
N1 N 0.06355(15) 0.10083(16) 0.38133(12) 0.0436(6) Uani 1 1 d .
N3 N 0.08769(19) 0.10062(19) 0.81231(13) 0.0596(8) Uani 1 1 d .
O6 O 0.0711(2) 0.23510(19) 0.16847(13) 0.0983(11) Uani 1 1 d .
C13 C 0.0923(2) 0.0291(2) 0.06121(15) 0.0550(9) Uani 1 1 d .
C1 C 0.1612(2) 0.2186(3) 0.49092(15) 0.0592(10) Uani 1 1 d .
C8 C 0.1324(2) 0.0764(3) 0.28106(16) 0.0618(10) Uani 1 1 d .
H4 H 0.1775 0.0595 0.2612 0.074 Uiso 1 1 calc R
C12 C 0.0854(2) 0.0276(2) 0.13607(16) 0.0575(9) Uani 1 1 d .
C27 C 0.1443(2) 0.0860(3) 0.70090(18) 0.0737(12) Uani 1 1 d .
H11 H 0.1923 0.078 0.7221 0.088 Uiso 1 1 calc R
C26 C 0.0822(2) 0.0984(2) 0.73809(15) 0.0578(10) Uani 1 1 d .
C3 C 0.1880(2) 0.3686(2) 0.50246(18) 0.0590(9) Uani 1 1 d .
H1 H 0.1373 0.3845 0.5071 0.071 Uiso 1 1 calc R
C9 C 0.0713(2) 0.1008(2) 0.24154(15) 0.0547(9) Uani 1 1 d .
O8 O 0.0734(2) 0.23326(18) 0.81112(13) 0.0948(11) Uani 1 1 d .
C19 C 0.0996(2) 0.0294(2) 0.92047(15) 0.0561(9) Uani 1 1 d .
C7 C 0.1261(2) 0.0770(2) 0.35054(15) 0.0541(9) Uani 1 1 d .
H3 H 0.1679 0.0598 0.3777 0.065 Uiso 1 1 calc R
C16 C 0.0749(3) 0.1745(3) 0.13589(18) 0.0717(11) Uani 1 1 d .
C10 C 0.0070(2) 0.1265(3) 0.27122(16) 0.0611(10) Uani 1 1 d .
H5 H -0.0347 0.145 0.2446 0.073 Uiso 1 1 calc R
C4 C 0.25086(19) -0.0781(2) 0.49552(17) 0.0543(8) Uani 1 1 d .
H2 H 0.2559 -0.0224 0.4894 0.065 Uiso 1 1 calc R
C21 C 0.0828(3) 0.1737(3) 0.91921(17) 0.0674(11) Uani 1 1 d .
C14 C 0.0872(2) 0.1009(2) 0.02647(15) 0.0542(9) Uani 1 1 d .
C24 C 0.1012(2) 0.0279(3) 0.84528(15) 0.0568(9) Uani 1 1 d .
C30 C 0.0136(2) 0.1083(3) 0.70748(17) 0.0720(12) Uani 1 1 d .
H14 H -0.03 0.1145 0.7333 0.086 Uiso 1 1 calc R
C18 C 0.1062(2) -0.0403(3) 0.95564(16) 0.0648(10) Uani 1 1 d .
H8 H 0.1149 -0.0886 0.9323 0.078 Uiso 1 1 calc R
C25 C 0.0811(3) 0.1739(3) 0.84414(17) 0.0701(11) Uani 1 1 d .
C11 C 0.0045(2) 0.1247(2) 0.34159(15) 0.0549(9) Uani 1 1 d .
H6 H -0.0404 0.1409 0.3623 0.066 Uiso 1 1 calc R
C2 C 0.2095(2) 0.2914(2) 0.49317(16) 0.0518(8) Uani 1 1 d .
C20 C 0.0898(2) 0.1012(2) 0.95457(15) 0.0545(9) Uani 1 1 d .
C28 C 0.1351(2) 0.0853(3) 0.63138(17) 0.0722(12) Uani 1 1 d .
H12 H 0.1778 0.0748 0.6054 0.087 Uiso 1 1 calc R
C15 C 0.0790(3) 0.1732(3) 0.06032(16) 0.0678(11) Uani 1 1 d .
C17 C 0.1002(2) -0.0412(3) 0.02664(16) 0.0645(10) Uani 1 1 d .
H7 H 0.1016 -0.0903 0.0503 0.077 Uiso 1 1 calc R
C22 C 0.0756(3) 0.2429(3) -0.04596(18) 0.0863(15) Uani 1 1 d .
H9 H 0.0717 0.2917 -0.0699 0.104 Uiso 1 1 calc R
C23 C 0.0737(3) 0.2435(3) 0.02573(19) 0.0821(14) Uani 1 1 d .
H10 H 0.0689 0.2922 0.0493 0.099 Uiso 1 1 calc R
C29 C 0.0085(2) 0.1090(3) 0.63736(16) 0.0675(11) Uani 1 1 d .
H13 H -0.0394 0.117 0.6158 0.081 Uiso 1 1 calc R
C6 C 0.10688(17) -0.0789(2) 0.50291(13) 0.0400(7) Uani 1 1 d .

loop_
_atom_site_aniso_label
_atom_site_aniso_U_11
_atom_site_aniso_U_22
_atom_site_aniso_U_33
_atom_site_aniso_U_23
_atom_site_aniso_U_13
_atom_site_aniso_U_12
Zn1 0.0410(2) 0.0419(2) 0.03169(18) 0.00093(14) 0.00228(13) 0.00200(15)
S1 0.0513(5) 0.0425(5) 0.0532(5) -0.0027(3) 0.0017(3) -0.0072(4)
O3 0.0522(14) 0.0467(15) 0.0537(13) 0.0005(10) 0.0016(10) 0.0115(11)
O4 0.0373(11) 0.0515(14) 0.0444(11) 0.0039(9) 0.0037(8) -0.0012(10)
O1 0.100(2) 0.0567(18) 0.0626(16) 0.0009(13) -0.0076(14) -0.0296(17)
C5 0.0381(15) 0.0387(17) 0.0386(14) 0.0039(12) 0.0013(11) 0.0019(12)
O5 0.121(2) 0.0663(18) 0.0382(13) 0.0079(12) 0.0162(13) 0.0100(16)
O7 0.119(2) 0.0746(19) 0.0371(13) -0.0089(12) -0.0005(13) 0.0067(17)
O2 0.0629(17) 0.086(2) 0.0557(14) 0.0025(13) 0.0032(11) -0.0388(15)
N4 0.0512(16) 0.0530(18) 0.0398(14) 0.0017(11) 0.0007(11) -0.0011(13)
N2 0.082(2) 0.062(2) 0.0284(13) 0.0032(12) 0.0067(12) 0.0001(16)
N1 0.0482(15) 0.0497(17) 0.0329(12) 0.0005(10) 0.0016(10) 0.0038(12)
N3 0.079(2) 0.072(2) 0.0274(13) 0.0004(13) 0.0006(12) -0.0037(16)
O6 0.187(4) 0.072(2) 0.0368(14) -0.0048(13) 0.0147(16) 0.000(2)
C13 0.070(2) 0.067(2) 0.0289(15) 0.0031(14) 0.0080(14) 0.0041(18)
C1 0.075(3) 0.069(3) 0.0332(16) 0.0025(16) -0.0025(15) -0.031(2)
C8 0.065(2) 0.081(3) 0.0398(17) 0.0002(17) 0.0098(15) 0.007(2)
C12 0.069(2) 0.066(3) 0.0376(17) 0.0029(16) 0.0013(15) 0.0038(19)
C27 0.065(2) 0.116(4) 0.0397(18) 0.008(2) -0.0041(16) 0.016(2)
C26 0.071(2) 0.074(3) 0.0278(15) 0.0051(14) -0.0015(14) -0.0123(19)
C3 0.0373(18) 0.072(3) 0.068(2) -0.0122(19) 0.0042(15) -0.0050(17)
C9 0.073(2) 0.063(2) 0.0284(15) 0.0002(14) 0.0054(14) 0.0020(18)
O8 0.178(4) 0.067(2) 0.0401(14) 0.0060(13) 0.0050(16) 0.008(2)
C19 0.064(2) 0.072(3) 0.0329(16) -0.0025(16) 0.0023(14) -0.0034(19)
C7 0.053(2) 0.072(2) 0.0369(16) -0.0017(15) 0.0034(13) 0.0114(17)
C16 0.101(3) 0.075(3) 0.0401(19) -0.0026(19) 0.0065(18) 0.004(2)
C10 0.063(2) 0.086(3) 0.0339(16) -0.0013(16) -0.0077(14) 0.011(2)
C4 0.049(2) 0.051(2) 0.064(2) 0.0018(16) 0.0014(15) -0.0040(16)
C21 0.098(3) 0.068(3) 0.0359(18) -0.0017(17) 0.0081(17) -0.006(2)
C14 0.070(2) 0.061(2) 0.0320(15) -0.0007(14) 0.0051(14) -0.0031(18)
C24 0.064(2) 0.075(3) 0.0306(16) -0.0055(16) -0.0026(14) -0.0020(19)
C30 0.068(3) 0.116(4) 0.0324(17) -0.0005(18) 0.0091(16) 0.000(2)
C18 0.094(3) 0.065(3) 0.0355(17) -0.0009(16) 0.0033(17) 0.013(2)
C25 0.101(3) 0.074(3) 0.0349(17) 0.0076(18) -0.0005(18) -0.004(2)
C11 0.056(2) 0.075(3) 0.0342(16) -0.0033(15) 0.0026(13) 0.0098(18)
C2 0.051(2) 0.060(2) 0.0445(17) -0.0010(15) 0.0036(13) -0.0188(17)
C20 0.069(2) 0.063(2) 0.0315(15) 0.0042(14) 0.0001(14) -0.0046(18)
C28 0.059(2) 0.119(4) 0.0385(18) 0.0035(19) 0.0003(15) 0.018(2)
C15 0.095(3) 0.074(3) 0.0343(17) 0.0052(17) 0.0048(17) -0.006(2)
C17 0.092(3) 0.066(3) 0.0355(17) 0.0037(16) 0.0093(17) 0.012(2)
C22 0.150(5) 0.067(3) 0.042(2) 0.0073(19) 0.012(2) 0.007(3)
C23 0.134(4) 0.069(3) 0.044(2) 0.0016(19) 0.007(2) 0.002(3)
C29 0.054(2) 0.114(4) 0.0341(17) 0.0027(18) 0.0002(14) 0.005(2)
C6 0.0447(17) 0.050(2) 0.0258(13) -0.0031(12) 0.0030(11) 0.0044(14)

loop_
_atom_type_symbol
_atom_type_description
_atom_type_scat_dispersion_real
_atom_type_scat_dispersion_imag
_atom_type_scat_source
C C 0.0033 0.0016 'International Tables Vol C Tables 4.2.6.8 and 6.1.1.4'
H H 0 0 'International Tables Vol C Tables 4.2.6.8 and 6.1.1.4'
N N 0.0061 0.0033 'International Tables Vol C Tables 4.2.6.8 and 6.1.1.4'
O O 0.0106 0.006 'International Tables Vol C Tables 4.2.6.8 and 6.1.1.4'
S S 0.1246 0.1234 'International Tables Vol C Tables 4.2.6.8 and 6.1.1.4'
Zn Zn 0.2839 1.4301 'International Tables Vol C Tables 4.2.6.8 and 6.1.1.4'

loop_
_geom_angle_atom_site_label_1
_geom_angle_atom_site_label_2
_geom_angle_atom_site_label_3
_geom_angle
_geom_angle_site_symmetry_1
_geom_angle_site_symmetry_3
O4 Zn1 O3 120.45(9) . .
O4 Zn1 O2 96.02(11) . .
O3 Zn1 O2 143.52(11) . .
O4 Zn1 N1 91.46(9) . .
O3 Zn1 N1 86.19(9) . .
O2 Zn1 N1 92.36(10) . .
O4 Zn1 N4 94.47(9) . .
O3 Zn1 N4 86.84(10) . .
O2 Zn1 N4 91.59(10) . .
N1 Zn1 N4 172.50(10) . .
O4 Zn1 O1 152.39(10) . .
O3 Zn1 O1 86.96(10) . .
O2 Zn1 O1 56.57(11) . .
N1 Zn1 O1 86.85(9) . .
N4 Zn1 O1 90.00(10) . .
O4 Zn1 C1 124.29(13) . .
O3 Zn1 C1 115.21(13) . .
O2 Zn1 C1 28.31(13) . .
N1 Zn1 C1 89.86(10) . .
N4 Zn1 C1 90.59(10) . .
O1 Zn1 C1 28.27(11) . .
C5 S1 C2 92.04(17) 2_556 .
C6 O3 Zn1 157.6(2) . .
C6 O4 Zn1 131.5(2) 3_556 .
C1 O1 Zn1 80.9(2) . .
C4 C5 C6 127.6(3) . .
C4 C5 S1 111.5(3) . 2_546
C6 C5 S1 120.9(2) . 2_546
C1 O2 Zn1 99.2(3) . .
C28 N4 C29 116.7(3) . .
C28 N4 Zn1 121.2(2) . .
C29 N4 Zn1 122.2(2) . .
C16 N2 C12 124.7(3) . .
C16 N2 C9 117.3(3) . .
C12 N2 C9 117.8(3) . .
C7 N1 C11 117.4(3) . .
C7 N1 Zn1 120.7(2) . .
C11 N1 Zn1 121.8(2) . .
C25 N3 C24 125.1(3) . .
C25 N3 C26 118.2(3) . .
C24 N3 C26 116.7(3) . .
C17 C13 C14 120.2(3) . .
C17 C13 C12 119.6(3) . .
C14 C13 C12 120.1(3) . .
O1 C1 O2 123.3(4) . .
O1 C1 C2 117.6(4) . .
O2 C1 C2 119.2(4) . .
O1 C1 Zn1 70.8(2) . .
O2 C1 Zn1 52.49(19) . .
C2 C1 Zn1 171.6(3) . .
C9 C8 C7 118.4(3) . .
C9 C8 H4 120.8 . .
C7 C8 H4 120.8 . .
O5 C12 N2 120.1(3) . .
O5 C12 C13 122.8(3) . .
N2 C12 C13 117.0(3) . .
C26 C27 C28 118.0(4) . .
C26 C27 H11 121 . .
C28 C27 H11 121 . .
C30 C26 C27 120.6(3) . .
C30 C26 N3 118.3(3) . .
C27 C26 N3 121.1(3) . .
C2 C3 C4 112.8(3) . 2_556
C2 C3 H1 123.6 . .
C4 C3 H1 123.6 2_556 .
C10 C9 C8 120.0(3) . .
C10 C9 N2 119.9(3) . .
C8 C9 N2 120.1(3) . .
C18 C19 C20 120.2(3) . .
C18 C19 C24 119.4(3) . .
C20 C19 C24 120.4(3) . .
N1 C7 C8 123.2(3) . .
N1 C7 H3 118.4 . .
C8 C7 H3 118.4 . .
O6 C16 N2 120.1(3) . .
O6 C16 C15 123.4(4) . .
N2 C16 C15 116.5(3) . .
C9 C10 C11 118.5(3) . .
C9 C10 H5 120.8 . .
C11 C10 H5 120.8 . .
C5 C4 C3 112.5(3) . 2_546
C5 C4 H2 123.7 . .
C3 C4 H2 123.7 2_546 .
C22 C21 C20 119.6(3) 1_556 .
C22 C21 C25 120.4(4) 1_556 .
C20 C21 C25 119.9(3) . .
C13 C14 C15 121.4(3) . .
C13 C14 C20 119.6(3) . 1_554
C15 C14 C20 118.9(3) . 1_554
O7 C24 N3 120.5(3) . .
O7 C24 C19 123.3(4) . .
N3 C24 C19 116.2(3) . .
C26 C30 C29 118.6(3) . .
C26 C30 H14 120.7 . .
C29 C30 H14 120.7 . .
C19 C18 C17 120.6(4) . 1_556
C19 C18 H8 119.7 . .
C17 C18 H8 119.7 1_556 .
O8 C25 N3 119.9(3) . .
O8 C25 C21 123.2(4) . .
N3 C25 C21 116.9(3) . .
N1 C11 C10 122.5(3) . .
N1 C11 H6 118.7 . .
C10 C11 H6 118.7 . .
C3 C2 C1 128.1(4) . .
C3 C2 S1 111.1(3) . .
C1 C2 S1 120.8(3) . .
C19 C20 C21 121.0(3) . .
C19 C20 C14 119.3(3) . 1_556
C21 C20 C14 119.7(3) . 1_556
N4 C28 C27 123.4(3) . .
N4 C28 H12 118.3 . .
C27 C28 H12 118.3 . .
C23 C15 C14 121.0(3) . .
C23 C15 C16 118.9(4) . .
C14 C15 C16 120.0(3) . .
C13 C17 C18 120.0(4) . 1_554
C13 C17 H7 120 . .
C18 C17 H7 120 1_554 .
C21 C22 C23 121.2(4) 1_554 .
C21 C22 H9 119.4 1_554 .
C23 C22 H9 119.4 . .
C15 C23 C22 119.5(4) . .
C15 C23 H10 120.2 . .
C22 C23 H10 120.2 . .
N4 C29 C30 122.6(3) . .
N4 C29 H13 118.7 . .
C30 C29 H13 118.7 . .
O3 C6 O4 126.0(3) . 3_556
O3 C6 C5 117.1(3) . .
O4 C6 C5 116.8(3) 3_556 .

loop_
_geom_bond_atom_site_label_1
_geom_bond_atom_site_label_2
_geom_bond_distance
_geom_bond_site_symmetry_2
Zn1 O4 2.010(2) .
Zn1 O3 2.015(2) .
Zn1 O2 2.072(3) .
Zn1 N1 2.140(2) .
Zn1 N4 2.142(3) .
Zn1 O1 2.465(3) .
Zn1 C1 2.578(4) .
S1 C5 1.688(3) 2_556
S1 C2 1.703(4) .
O3 C6 1.233(4) .
O4 C6 1.258(4) 3_556
O1 C1 1.236(5) .
C5 C4 1.358(4) .
C5 C6 1.478(4) .
C5 S1 1.688(3) 2_546
O5 C12 1.207(4) .
O7 C24 1.194(4) .
O2 C1 1.239(5) .
N4 C28 1.333(4) .
N4 C29 1.337(4) .
N2 C16 1.382(5) .
N2 C12 1.387(5) .
N2 C9 1.445(4) .
N1 C7 1.335(4) .
N1 C11 1.341(4) .
N3 C25 1.378(5) .
N3 C24 1.390(5) .
N3 C26 1.460(4) .
O6 C16 1.198(5) .
C13 C17 1.363(5) .
C13 C14 1.378(5) .
C13 C12 1.481(4) .
C1 C2 1.480(5) .
C8 C9 1.367(5) .
C8 C7 1.374(4) .
C8 H4 0.94 .
C27 C26 1.351(5) .
C27 C28 1.371(5) .
C27 H11 0.94 .
C26 C30 1.342(5) .
C3 C2 1.353(5) .
C3 C4 1.395(5) 2_556
C3 H1 0.94 .
C9 C10 1.360(5) .
O8 C25 1.187(5) .
C19 C18 1.354(5) .
C19 C20 1.383(5) .
C19 C24 1.480(4) .
C7 H3 0.94 .
C16 C15 1.490(5) .
C10 C11 1.386(4) .
C10 H5 0.94 .
C4 C3 1.395(5) 2_546
C4 H2 0.94 .
C21 C22 1.349(6) 1_556
C21 C20 1.396(5) .
C21 C25 1.475(5) .
C14 C15 1.386(5) .
C14 C20 1.416(4) 1_554
C30 C29 1.379(5) .
C30 H14 0.94 .
C18 C17 1.403(4) 1_556
C18 H8 0.94 .
C11 H6 0.94 .
C20 C14 1.416(4) 1_556
C28 H12 0.94 .
C15 C23 1.354(6) .
C17 C18 1.403(4) 1_554
C17 H7 0.94 .
C22 C21 1.349(5) 1_554
C22 C23 1.411(5) .
C22 H9 0.94 .
C23 H10 0.94 .
C29 H13 0.94 .
C6 O4 1.258(4) 3_556

loop_
_platon_squeeze_void_nr
_platon_squeeze_void_average_x
_platon_squeeze_void_average_y
_platon_squeeze_void_average_z
_platon_squeeze_void_volume
_platon_squeeze_void_count_electrons
_platon_squeeze_void_content
1 0.341 -0.060 0.049 3606 562 ' '
